data_1548267
loop_
_publ_author_name
'Di Wu'
'Lingbing Kong'
'Yongxin Li'
'Rakesh Ganguly'
'Rei Kinjo'

_publ_section_title
;
 1,3,2,5-Diazadiborinine featuring nucleophilic and electrophilic boron
 centres
;
_journal_name_full 'Nature Communications'
_journal_page_first 7340
_journal_paper_doi 10.1038/ncomms8340
_journal_volume 6
_journal_year 2015
_chemical_formula_sum 'C78 H83 B4 F11 N4 O10 S2'
_chemical_formula_weight 1552.84
_space_group_crystal_system triclinic
_space_group_IT_number 2
_space_group_name_Hall '-P 1'
_space_group_name_H-M_alt 'P -1'
_symmetry_space_group_name_Hall '-P 1'
_symmetry_space_group_name_H-M 'P -1'
_atom_sites_solution_hydrogens geom
_cell_angle_alpha 98.334(4)
_cell_angle_beta 90.656(4)
_cell_angle_gamma 109.608(4)
_cell_formula_units_Z 1
_cell_length_a 10.8994(10)
_cell_length_b 13.3303(14)
_cell_length_c 14.0182(13)
_cell_measurement_reflns_used 3065
_cell_measurement_temperature 103.(2)
_cell_measurement_theta_max 27.7105
_cell_measurement_theta_min 2.4905
_cell_volume 1894.4(3)
_computing_cell_refinement 'SAINT V8.34A (Bruker AXS Inc., 2013)'
_computing_data_collection 'APEX2 (Bruker AXS Inc., 2014)'
_computing_data_reduction 'SAINT V8.34A (Bruker AXS Inc., 2013)'
_computing_molecular_graphics 'XP (Bruker AXS Inc., 2014)'
_computing_publication_material 'APEX2 (Bruker AXS Inc., 2014)'
_computing_structure_refinement 'SHELXL-2014/6 (Sheldrick, 2014)'
_diffrn_ambient_temperature 103.(2)
_diffrn_detector_area_resol_mean 8.3333
_diffrn_measured_fraction_theta_full 0.995
_diffrn_measured_fraction_theta_max 0.995
_diffrn_measurement_device_type 'CCD area detector'
_diffrn_measurement_method 'phi and omega scans'
_diffrn_radiation_monochromator graphite
_diffrn_radiation_type MoK\a
_diffrn_radiation_wavelength 0.71073
_diffrn_reflns_av_R_equivalents 0.1022
_diffrn_reflns_av_unetI/netI 0.1471
_diffrn_reflns_limit_h_max 14
_diffrn_reflns_limit_h_min -14
_diffrn_reflns_limit_k_max 17
_diffrn_reflns_limit_k_min -17
_diffrn_reflns_limit_l_max 18
_diffrn_reflns_limit_l_min -18
_diffrn_reflns_number 27307
_diffrn_reflns_theta_full 28.32
_diffrn_reflns_theta_max 28.32
_diffrn_reflns_theta_min 2.40
_diffrn_source 'fine-focus sealed tube'
_exptl_absorpt_coefficient_mu 0.159
_exptl_absorpt_correction_T_max 0.99
_exptl_absorpt_correction_T_min 0.85
_exptl_absorpt_correction_type multi-scan
_exptl_absorpt_process_details 'SADABS V2014/4 (Bruker AXS Inc.)'
_exptl_crystal_colour colourless
_exptl_crystal_density_diffrn 1.361
_exptl_crystal_density_method 'not measured'
_exptl_crystal_description plate
_exptl_crystal_F_000 810
_exptl_crystal_size_max 0.420
_exptl_crystal_size_mid 0.100
_exptl_crystal_size_min 0.060
_refine_diff_density_max 1.084
_refine_diff_density_min -0.466
_refine_ls_extinction_method none
_refine_ls_goodness_of_fit_ref 1.017
_refine_ls_hydrogen_treatment constr
_refine_ls_matrix_type full
_refine_ls_number_parameters 517
_refine_ls_number_reflns 9409
_refine_ls_number_restraints 61
_refine_ls_restrained_S_all 1.015
_refine_ls_R_factor_all 0.1710
_refine_ls_R_factor_gt 0.0790
_refine_ls_shift/su_max 0.000
_refine_ls_shift/su_mean 0.000
_refine_ls_structure_factor_coef Fsqd
_refine_ls_weighting_details 'w=1/[\s^2^(Fo^2^)+(0.0900P)^2^+0.4089P] where P=(Fo^2^+2Fc^2^)/3'
_refine_ls_weighting_scheme calc
_refine_ls_wR_factor_gt 0.1730
_refine_ls_wR_factor_ref 0.2145
_reflns_number_gt 4639
_reflns_number_total 9409
_reflns_threshold_expression 'I > 2\s(I)'
_cod_data_source_file ncomms8340-s4.cif
_cod_data_source_block III
_cod_database_code 1548267

loop_
_space_group_symop_operation_xyz
'x, y, z'
'-x, -y, -z'

loop_
_atom_site_type_symbol
_atom_site_label
_atom_site_fract_x
_atom_site_fract_y
_atom_site_fract_z
_atom_site_U_iso_or_equiv
_atom_site_adp_type
_atom_site_calc_flag
_atom_site_refinement_flags_adp
_atom_site_refinement_flags_occupancy
_atom_site_refinement_flags_posn
_atom_site_occupancy
_atom_site_disorder_assembly
_atom_site_disorder_group
B B1 0.6741(4) 0.7561(3) 0.7863(3) 0.0159(8) Uani d . . . 1 . .
B B2 0.4178(4) 0.5488(3) 0.7546(3) 0.0193(9) Uani d . . . 1 . .
C C1 0.4983(3) 0.6134(3) 0.6740(2) 0.0163(7) Uani d . . . 1 . .
C C2 0.4979(3) 0.6123(3) 0.8542(2) 0.0165(7) Uani d . . . 1 . .
C C3 0.8305(3) 0.7949(3) 0.7928(2) 0.0179(8) Uani d . . . 1 . .
C C4 0.8918(3) 0.7176(3) 0.7846(2) 0.0241(8) Uani d . . . 1 . .
H H4 0.8403 0.6432 0.7721 0.029 Uiso calc U . R 1 . .
C C5 1.0264(4) 0.7476(4) 0.7946(3) 0.0366(11) Uani d . . . 1 . .
H H5 1.066 0.6937 0.7891 0.044 Uiso calc U . R 1 . .
C C6 1.1038(4) 0.8550(4) 0.8124(3) 0.0422(12) Uani d . . . 1 . .
H H6 1.196 0.8751 0.8203 0.051 Uiso calc U . R 1 . .
C C7 1.0460(4) 0.9321(4) 0.8186(3) 0.0386(11) Uani d . . . 1 . .
H H7 1.0985 1.0063 0.8299 0.046 Uiso calc U . R 1 . .
C C8 0.9098(3) 0.9024(3) 0.8085(2) 0.0265(9) Uani d . . . 1 . .
H H8 0.8711 0.9569 0.8126 0.032 Uiso calc U . R 1 . .
C C9 0.4281(3) 0.4286(3) 0.7385(2) 0.0171(7) Uani d . . . 1 . .
C C10 0.5483(3) 0.4126(3) 0.7394(2) 0.0211(8) Uani d . . . 1 . .
H H10 0.626 0.4737 0.7503 0.025 Uiso calc U . R 1 . .
C C11 0.5581(4) 0.3104(3) 0.7249(3) 0.0270(9) Uani d . . . 1 . .
H H11 0.6415 0.3025 0.7261 0.032 Uiso calc U . R 1 . .
C C12 0.4469(4) 0.2206(3) 0.7087(3) 0.0281(9) Uani d . . . 1 . .
H H12 0.4532 0.1505 0.698 0.034 Uiso calc U . R 1 . .
C C13 0.3259(4) 0.2330(3) 0.7081(3) 0.0274(9) Uani d . . . 1 . .
H H13 0.2488 0.1713 0.6974 0.033 Uiso calc U . R 1 . .
C C14 0.3174(3) 0.3357(3) 0.7232(2) 0.0209(8) Uani d . . . 1 . .
H H14 0.2336 0.3429 0.7231 0.025 Uiso calc U . R 1 . .
C C15 0.2711(3) 0.5526(3) 0.7536(3) 0.0240(8) Uani d . . . 1 . .
H H15A 0.2746 0.6278 0.761 0.036 Uiso calc U . R 1 . .
H H15B 0.226 0.519 0.807 0.036 Uiso calc U . R 1 . .
H H15C 0.2238 0.5133 0.6921 0.036 Uiso calc U . R 1 . .
C C16 0.5259(3) 0.6656(3) 0.5277(2) 0.0239(8) Uani d . . . 1 . .
H H16A 0.4795 0.7165 0.5199 0.029 Uiso calc U . R 1 . .
H H16B 0.5413 0.6327 0.463 0.029 Uiso calc U . R 1 . .
C C17 0.6539(3) 0.7226(3) 0.5880(2) 0.0200(8) Uani d . . . 1 . .
C C18 0.7553(4) 0.6692(3) 0.5580(3) 0.0274(9) Uani d . . . 1 . .
H H18A 0.7771 0.6785 0.4914 0.041 Uiso calc U . R 1 . .
H H18B 0.7193 0.5921 0.5621 0.041 Uiso calc U . R 1 . .
H H18C 0.8343 0.7029 0.6013 0.041 Uiso calc U . R 1 . .
C C19 0.7046(4) 0.8421(3) 0.5850(2) 0.0261(9) Uani d . . . 1 . .
H H19A 0.6399 0.874 0.6097 0.039 Uiso calc U . R 1 . .
H H19B 0.7203 0.8543 0.5182 0.039 Uiso calc U . R 1 . .
H H19C 0.7864 0.8758 0.6252 0.039 Uiso calc U . R 1 . .
C C20 0.5291(3) 0.6628(3) 1.0160(2) 0.0230(8) Uani d . . . 1 . .
H H20A 0.5404 0.6289 1.0723 0.028 Uiso calc U . R 1 . .
H H20B 0.4888 0.7181 1.0365 0.028 Uiso calc U . R 1 . .
C C21 0.6588(3) 0.7115(3) 0.9722(2) 0.0187(8) Uani d . . . 1 . .
C C22 0.7233(4) 0.8298(3) 1.0141(3) 0.0283(9) Uani d . . . 1 . .
H H22A 0.808 0.8583 0.9866 0.043 Uiso calc U . R 1 . .
H H22B 0.7362 0.8374 1.0844 0.043 Uiso calc U . R 1 . .
H H22C 0.6674 0.8701 0.9984 0.043 Uiso calc U . R 1 . .
C C23 0.7472(3) 0.6463(3) 0.9853(3) 0.0273(9) Uani d . . . 1 . .
H H23A 0.7031 0.571 0.9559 0.041 Uiso calc U . R 1 . .
H H23B 0.7668 0.6499 1.0544 0.041 Uiso calc U . R 1 . .
H H23C 0.8287 0.6762 0.9541 0.041 Uiso calc U . R 1 . .
C C24 0.5636(4) 1.0184(3) 0.8580(3) 0.0319(10) Uani d . . . 1 . .
C C25 0.0820(4) 0.8812(4) 0.4547(4) 0.0506(13) Uani d . . D 1 . .
C C26 0.1738(5) 0.8773(4) 0.3900(3) 0.0487(13) Uani d . . . 1 . .
H H26 0.1529 0.8652 0.3224 0.058 Uiso calc U . R 1 . .
C C27 0.2970(5) 0.8913(4) 0.4257(4) 0.0489(13) Uani d . . . 1 . .
H H27 0.3628 0.8905 0.382 0.059 Uiso calc U . R 1 . .
C C28 0.3267(5) 0.9063(4) 0.5213(3) 0.0505(13) Uani d . . . 1 . .
H H28 0.4122 0.9143 0.5446 0.061 Uiso calc U . R 1 . .
C C29 0.2326(4) 0.9100(4) 0.5851(3) 0.0515(13) Uani d . . . 1 . .
H H29 0.2537 0.9213 0.6526 0.062 Uiso calc U . R 1 . .
C C30 0.1087(4) 0.8975(4) 0.5521(3) 0.0509(13) Uani d . . . 1 . .
H H30 0.0434 0.9002 0.5957 0.061 Uiso calc U . R 1 . .
C C31 0.9573(4) 0.2594(4) 0.8654(3) 0.0364(10) Uani d . . D 1 . .
C C32 0.8977(4) 0.2313(4) 0.9471(3) 0.0444(12) Uani d . . . 1 . .
H H32 0.8997 0.169 0.9717 0.053 Uiso calc U . R 1 . .
C C33 0.8338(4) 0.2974(4) 0.9931(3) 0.0431(12) Uani d . . . 1 . .
H H33 0.7911 0.2805 1.0504 0.052 Uiso calc U . R 1 . .
C C34 0.8321(4) 0.3856(4) 0.9569(3) 0.0439(12) Uani d . . . 1 . .
H H34 0.7878 0.4297 0.9893 0.053 Uiso calc U . R 1 . .
C C35 0.8934(4) 0.4129(4) 0.8737(3) 0.0426(11) Uani d . . . 1 . .
H H35 0.893 0.4759 0.8497 0.051 Uiso calc U . R 1 . .
C C36 0.9557(4) 0.3466(4) 0.8259(3) 0.0393(11) Uani d . . . 1 . .
H H36 0.996 0.3616 0.7673 0.047 Uiso calc U . R 1 . .
F F6 -0.0829(9) 0.5007(6) 0.6751(5) 0.105(3) Uani d U P D 0.5 A -1
C C37 -0.0451(15) 0.4991(13) 0.5856(11) 0.051(3) Uani d U P DG 0.5 A -1
C C38 0.0470(16) 0.5891(13) 0.5581(11) 0.056(3) Uani d U P DG 0.5 A -1
H H38 0.0828 0.6534 0.6035 0.068 Uiso calc U P R 0.5 A -1
C C39 0.0869(19) 0.5852(15) 0.4642(11) 0.078(5) Uani d U P G 0.5 A -1
H H39 0.15 0.6468 0.4455 0.094 Uiso calc U P R 0.5 A -1
C C40 0.035(2) 0.4912(17) 0.3978(11) 0.091(6) Uani d U P G 0.5 A -1
H H40 0.0619 0.4886 0.3337 0.109 Uiso calc U P R 0.5 A -1
C C41 -0.058(2) 0.4012(15) 0.4253(11) 0.084(6) Uani d U P G 0.5 A -1
H H41 -0.0932 0.3369 0.3799 0.101 Uiso calc U P R 0.5 A -1
C C42 -0.0974(17) 0.4051(13) 0.5191(11) 0.063(4) Uani d U P DG 0.5 A -1
H H42 -0.1604 0.3435 0.5379 0.076 Uiso calc U P R 0.5 A -1
F F1 0.6430(2) 1.07526(19) 0.79804(17) 0.0429(7) Uani d . . . 1 . .
F F2 0.6257(2) 1.03821(18) 0.94302(16) 0.0375(6) Uani d . . . 1 . .
F F3 0.4613(2) 1.0505(2) 0.86597(19) 0.0487(7) Uani d . . . 1 . .
F F4 -0.0391(3) 0.8695(3) 0.4214(2) 0.0922(12) Uani d . . D 1 . .
F F5 1.0189(3) 0.1949(3) 0.8217(2) 0.0723(9) Uani d . . D 1 . .
N N1 0.6076(3) 0.6944(2) 0.68613(18) 0.0146(6) Uani d . . . 1 . .
N N2 0.6106(2) 0.6896(2) 0.86602(18) 0.0138(6) Uani d . . . 1 . .
O O1 0.4510(2) 0.5823(2) 0.58301(16) 0.0232(6) Uani d . . . 1 . .
O O2 0.4501(2) 0.5818(2) 0.93665(15) 0.0210(6) Uani d . . . 1 . .
O O3 0.6403(2) 0.86230(19) 0.80428(16) 0.0181(5) Uani d . . . 1 . .
O O4 0.4462(3) 0.8637(3) 0.71719(19) 0.0411(8) Uani d . . . 1 . .
O O5 0.4328(2) 0.8228(2) 0.88211(18) 0.0289(6) Uani d . . . 1 . .
S S1 0.50788(9) 0.87488(8) 0.80959(6) 0.0232(2) Uani d . . . 1 . .

loop_
_atom_site_aniso_label
_atom_site_aniso_U_11
_atom_site_aniso_U_22
_atom_site_aniso_U_33
_atom_site_aniso_U_12
_atom_site_aniso_U_13
_atom_site_aniso_U_23
B1 0.0169(18) 0.023(2) 0.0089(18) 0.0087(17) -0.0008(15) 0.0009(15)
B2 0.0161(18) 0.024(2) 0.0154(19) 0.0048(17) -0.0018(16) 0.0002(16)
C1 0.0179(16) 0.024(2) 0.0092(16) 0.0124(16) -0.0041(14) -0.0013(14)
C2 0.0187(17) 0.025(2) 0.0117(16) 0.0130(16) 0.0067(14) 0.0060(14)
C3 0.0175(16) 0.030(2) 0.0054(15) 0.0069(16) 0.0003(13) 0.0021(14)
C4 0.0204(18) 0.034(2) 0.0202(19) 0.0106(17) 0.0036(15) 0.0074(16)
C5 0.027(2) 0.062(3) 0.031(2) 0.025(2) 0.0029(18) 0.012(2)
C6 0.0171(19) 0.073(4) 0.036(2) 0.011(2) -0.0005(18) 0.017(2)
C7 0.024(2) 0.049(3) 0.032(2) -0.003(2) -0.0026(18) 0.010(2)
C8 0.0225(19) 0.034(2) 0.0174(19) 0.0039(18) -0.0003(16) 0.0005(16)
C9 0.0173(16) 0.027(2) 0.0062(15) 0.0069(16) 0.0014(13) 0.0027(14)
C10 0.0206(17) 0.030(2) 0.0126(17) 0.0088(16) -0.0005(14) 0.0025(15)
C11 0.029(2) 0.038(3) 0.0193(19) 0.0176(19) 0.0023(16) 0.0031(17)
C12 0.038(2) 0.030(2) 0.020(2) 0.017(2) 0.0002(17) 0.0031(16)
C13 0.031(2) 0.022(2) 0.025(2) 0.0026(18) 0.0014(17) 0.0042(16)
C14 0.0196(17) 0.028(2) 0.0139(17) 0.0074(16) -0.0011(14) 0.0020(15)
C15 0.0180(17) 0.028(2) 0.025(2) 0.0071(16) 0.0017(16) 0.0022(16)
C16 0.031(2) 0.029(2) 0.0114(17) 0.0098(18) 0.0007(15) 0.0044(15)
C17 0.0283(19) 0.029(2) 0.0040(15) 0.0103(17) 0.0024(14) 0.0043(14)
C18 0.031(2) 0.040(3) 0.0164(18) 0.0182(19) 0.0101(16) 0.0042(16)
C19 0.032(2) 0.032(2) 0.0129(18) 0.0080(18) 0.0049(16) 0.0083(16)
C20 0.0272(19) 0.028(2) 0.0115(17) 0.0080(17) 0.0000(15) 0.0010(15)
C21 0.0227(18) 0.025(2) 0.0075(16) 0.0076(16) -0.0002(14) 0.0021(14)
C22 0.035(2) 0.029(2) 0.0135(18) 0.0023(18) -0.0022(16) -0.0004(16)
C23 0.0254(19) 0.042(3) 0.0172(19) 0.0124(18) 0.0005(16) 0.0099(17)
C24 0.040(2) 0.031(2) 0.033(2) 0.019(2) 0.023(2) 0.0148(18)
C25 0.030(2) 0.070(4) 0.048(3) 0.009(2) -0.003(2) 0.016(3)
C26 0.058(3) 0.050(3) 0.026(2) 0.006(3) -0.001(2) -0.002(2)
C27 0.051(3) 0.058(3) 0.044(3) 0.025(3) 0.011(2) 0.011(2)
C28 0.048(3) 0.068(4) 0.048(3) 0.028(3) 0.008(2) 0.024(3)
C29 0.045(3) 0.074(4) 0.034(3) 0.016(3) 0.007(2) 0.016(2)
C30 0.033(2) 0.081(4) 0.040(3) 0.018(3) 0.009(2) 0.019(3)
C31 0.022(2) 0.050(3) 0.037(2) 0.015(2) -0.0007(18) -0.001(2)
C32 0.030(2) 0.049(3) 0.049(3) 0.002(2) -0.005(2) 0.021(2)
C33 0.027(2) 0.062(3) 0.041(3) 0.012(2) 0.007(2) 0.017(2)
C34 0.039(2) 0.066(4) 0.035(3) 0.029(3) 0.003(2) 0.007(2)
C35 0.035(2) 0.052(3) 0.042(3) 0.016(2) 0.003(2) 0.009(2)
C36 0.025(2) 0.056(3) 0.033(2) 0.006(2) 0.0057(19) 0.014(2)
F6 0.160(7) 0.117(6) 0.052(4) 0.061(5) 0.056(5) 0.019(4)
C37 0.076(8) 0.068(7) 0.041(5) 0.062(6) 0.017(6) 0.014(5)
C38 0.076(8) 0.068(7) 0.048(6) 0.050(6) 0.001(6) 0.019(6)
C39 0.115(11) 0.073(9) 0.048(7) 0.031(8) -0.002(7) 0.020(7)
C40 0.113(11) 0.090(11) 0.053(9) 0.012(8) 0.002(8) 0.013(7)
C41 0.113(12) 0.078(9) 0.053(8) 0.024(8) 0.012(8) 0.005(7)
C42 0.077(8) 0.074(8) 0.059(7) 0.052(6) 0.018(7) 0.010(6)
F1 0.0564(16) 0.0380(15) 0.0441(15) 0.0210(13) 0.0266(13) 0.0238(12)
F2 0.0534(15) 0.0288(14) 0.0254(12) 0.0107(12) 0.0088(11) -0.0034(10)
F3 0.0600(16) 0.0449(17) 0.0617(17) 0.0394(14) 0.0290(14) 0.0195(13)
F4 0.0456(18) 0.145(4) 0.081(2) 0.019(2) -0.0090(17) 0.037(2)
F5 0.070(2) 0.082(2) 0.069(2) 0.0360(19) 0.0052(17) 0.0011(17)
N1 0.0173(14) 0.0213(16) 0.0072(13) 0.0088(13) 0.0033(11) 0.0029(11)
N2 0.0138(13) 0.0180(16) 0.0080(13) 0.0042(12) -0.0012(11) -0.0004(11)
O1 0.0257(13) 0.0286(15) 0.0115(12) 0.0049(12) -0.0025(10) 0.0024(10)
O2 0.0207(12) 0.0295(15) 0.0112(12) 0.0058(11) 0.0047(10) 0.0038(10)
O3 0.0175(12) 0.0211(14) 0.0164(12) 0.0083(11) 0.0042(10) 0.0012(10)
O4 0.0356(16) 0.066(2) 0.0288(16) 0.0293(16) -0.0033(13) 0.0010(14)
O5 0.0247(13) 0.0312(16) 0.0332(15) 0.0115(12) 0.0118(12) 0.0070(12)
S1 0.0235(5) 0.0318(6) 0.0185(5) 0.0153(4) 0.0036(4) 0.0031(4)

loop_
_atom_type_symbol
_atom_type_description
_atom_type_scat_dispersion_real
_atom_type_scat_dispersion_imag
_atom_type_scat_source
C C 0.0033 0.0016 'International Tables Vol C Tables 4.2.6.8 and 6.1.1.4'
H H 0.0000 0.0000 'International Tables Vol C Tables 4.2.6.8 and 6.1.1.4'
B B 0.0013 0.0007 'International Tables Vol C Tables 4.2.6.8 and 6.1.1.4'
N N 0.0061 0.0033 'International Tables Vol C Tables 4.2.6.8 and 6.1.1.4'
O O 0.0106 0.0060 'International Tables Vol C Tables 4.2.6.8 and 6.1.1.4'
F F 0.0171 0.0103 'International Tables Vol C Tables 4.2.6.8 and 6.1.1.4'
S S 0.1246 0.1234 'International Tables Vol C Tables 4.2.6.8 and 6.1.1.4'

loop_
_geom_angle_atom_site_label_1
_geom_angle_atom_site_label_2
_geom_angle_atom_site_label_3
_geom_angle_site_symmetry_1
_geom_angle_site_symmetry_3
_geom_angle
N2 B1 N1 . . 109.3(3)
N2 B1 O3 . . 106.4(2)
N1 B1 O3 . . 106.6(3)
N2 B1 C3 . . 113.8(3)
N1 B1 C3 . . 114.9(3)
O3 B1 C3 . . 105.2(3)
C2 B2 C1 . . 104.0(3)
C2 B2 C15 . . 110.8(3)
C1 B2 C15 . . 110.4(3)
C2 B2 C9 . . 107.5(3)
C1 B2 C9 . . 108.2(3)
C15 B2 C9 . . 115.3(3)
N1 C1 O1 . . 113.9(3)
N1 C1 B2 . . 128.1(3)
O1 C1 B2 . . 118.0(3)
N2 C2 O2 . . 113.7(3)
N2 C2 B2 . . 127.7(3)
O2 C2 B2 . . 118.5(3)
C8 C3 C4 . . 117.4(3)
C8 C3 B1 . . 123.4(3)
C4 C3 B1 . . 119.2(3)
C5 C4 C3 . . 121.1(4)
C6 C5 C4 . . 120.8(4)
C7 C6 C5 . . 119.2(4)
C6 C7 C8 . . 120.4(4)
C3 C8 C7 . . 121.2(4)
C10 C9 C14 . . 116.2(3)
C10 C9 B2 . . 121.8(3)
C14 C9 B2 . . 122.0(3)
C11 C10 C9 . . 122.3(3)
C12 C11 C10 . . 120.0(4)
C11 C12 C13 . . 119.6(4)
C12 C13 C14 . . 119.9(4)
C13 C14 C9 . . 122.1(3)
O1 C16 C17 . . 104.4(3)
C19 C17 C16 . . 112.1(3)
C19 C17 N1 . . 113.7(3)
C16 C17 N1 . . 98.8(2)
C19 C17 C18 . . 112.1(3)
C16 C17 C18 . . 110.7(3)
N1 C17 C18 . . 108.7(3)
O2 C20 C21 . . 103.4(2)
C22 C21 C20 . . 111.2(3)
C22 C21 C23 . . 112.0(3)
C20 C21 C23 . . 110.1(3)
C22 C21 N2 . . 114.9(3)
C20 C21 N2 . . 99.1(3)
C23 C21 N2 . . 108.8(3)
F2 C24 F3 . . 109.2(3)
F2 C24 F1 . . 108.9(3)
F3 C24 F1 . . 108.0(3)
F2 C24 S1 . . 111.3(3)
F3 C24 S1 . . 108.9(3)
F1 C24 S1 . . 110.5(3)
F4 C25 C30 . . 118.4(4)
F4 C25 C26 . . 119.1(5)
C30 C25 C26 . . 122.5(4)
C25 C26 C27 . . 117.9(4)
C28 C27 C26 . . 121.4(4)
C27 C28 C29 . . 119.6(5)
C30 C29 C28 . . 120.6(5)
C25 C30 C29 . . 117.9(4)
F5 C31 C32 . . 116.7(4)
F5 C31 C36 . . 119.4(4)
C32 C31 C36 . . 123.9(4)
C31 C32 C33 . . 117.3(4)
C34 C33 C32 . . 120.5(4)
C33 C34 C35 . . 121.4(4)
C34 C35 C36 . . 118.9(5)
C31 C36 C35 . . 118.0(4)
F6 C37 C38 . . 120.9(7)
F6 C37 C42 . . 119.1(7)
C38 C37 C42 . . 120.0
C39 C38 C37 . . 120.0
C38 C39 C40 . . 120.0
C41 C40 C39 . . 120.0
C40 C41 C42 . . 120.0
C41 C42 C37 . . 120.0
C1 N1 C17 . . 109.6(3)
C1 N1 B1 . . 124.2(3)
C17 N1 B1 . . 126.1(3)
C2 N2 C21 . . 108.8(3)
C2 N2 B1 . . 124.2(3)
C21 N2 B1 . . 126.7(3)
C1 O1 C16 . . 107.3(3)
C2 O2 C20 . . 107.4(3)
S1 O3 B1 . . 128.7(2)
O4 S1 O5 . . 118.84(17)
O4 S1 O3 . . 112.74(14)
O5 S1 O3 . . 113.29(15)
O4 S1 C24 . . 106.2(2)
O5 S1 C24 . . 105.27(16)
O3 S1 C24 . . 97.52(16)

loop_
_geom_bond_atom_site_label_1
_geom_bond_atom_site_label_2
_geom_bond_site_symmetry_2
_geom_bond_distance
B1 N2 . 1.551(5)
B1 N1 . 1.554(4)
B1 O3 . 1.566(5)
B1 C3 . 1.603(5)
B2 C2 . 1.600(5)
B2 C1 . 1.608(5)
B2 C15 . 1.617(5)
B2 C9 . 1.627(5)
C1 N1 . 1.301(4)
C1 O1 . 1.325(4)
C2 N2 . 1.302(4)
C2 O2 . 1.334(4)
C3 C8 . 1.386(5)
C3 C4 . 1.397(5)
C4 C5 . 1.385(5)
C5 C6 . 1.380(6)
C6 C7 . 1.368(6)
C7 C8 . 1.402(5)
C9 C10 . 1.397(5)
C9 C14 . 1.397(5)
C10 C11 . 1.388(5)
C11 C12 . 1.377(5)
C12 C13 . 1.383(5)
C13 C14 . 1.389(5)
C16 O1 . 1.468(4)
C16 C17 . 1.521(5)
C17 C19 . 1.509(5)
C17 N1 . 1.525(4)
C17 C18 . 1.535(5)
C20 O2 . 1.466(4)
C20 C21 . 1.522(5)
C21 C22 . 1.518(5)
C21 C23 . 1.523(5)
C21 N2 . 1.527(4)
C24 F2 . 1.311(5)
C24 F3 . 1.322(4)
C24 F1 . 1.338(4)
C24 S1 . 1.823(4)
C25 F4 . 1.346(5)
C25 C30 . 1.363(6)
C25 C26 . 1.367(6)
C26 C27 . 1.370(6)
C27 C28 . 1.345(6)
C28 C29 . 1.378(6)
C29 C30 . 1.370(6)
C31 F5 . 1.345(5)
C31 C32 . 1.360(6)
C31 C36 . 1.364(6)
C32 C33 . 1.392(6)
C33 C34 . 1.352(6)
C34 C35 . 1.386(6)
C35 C36 . 1.390(6)
F6 C37 . 1.325(13)
C37 C38 . 1.39
C37 C42 . 1.39
C38 C39 . 1.39
C39 C40 . 1.39
C40 C41 . 1.39
C41 C42 . 1.39
O3 S1 . 1.509(2)
O4 S1 . 1.417(3)
O5 S1 . 1.424(2)
